data_1510408
loop_
_publ_author_name
'Mueller, B.G.'
'Engelmann, U.'

_publ_section_title
;
 Tetrafluoroaurate(III) der Lanthaniden M F (Au F4)2 (M= Tm, Yb, Lu)
;
_journal_name_full 'Zeitschrift fuer Anorganische und Allgemeine Chemie'
_journal_page_first 1661
_journal_page_last 1668
_journal_paper_doi 10.1002/zaac.19936191004
_journal_volume 619
_journal_year 1993
_chemical_formula_sum 'Au2 F9 Tm'
_chemical_name_systematic 'Tm F (Au F4)2'
_space_group_IT_number 60
_symmetry_space_group_name_Hall '-P 2n 2ab'
_symmetry_space_group_name_H-M 'P b c n'
_cell_angle_alpha 90
_cell_angle_beta 90
_cell_angle_gamma 90
_cell_formula_units_Z 12
_cell_length_a 11.0292
_cell_length_b 9.0438
_cell_length_c 21.6446
_cell_volume 2158.960
_citation_journal_id_ASTM ZAACAB
_cod_data_source_file gold_497.cif
_cod_data_source_block Au2F9Tm1
_cod_original_cell_volume 2158.96
_cod_original_formula_sum 'Au2 F9 Tm1'
_cod_database_code 1510408

loop_
_symmetry_equiv_pos_as_xyz
x,y,z
-x+1/2,-y+1/2,z+1/2
x+1/2,-y+1/2,-z
-x,y,-z+1/2
-x,-y,-z
x-1/2,y-1/2,-z-1/2
-x-1/2,y-1/2,z
x,-y,z-1/2

loop_
_atom_site_label
_atom_site_type_symbol
_atom_site_fract_x
_atom_site_fract_y
_atom_site_fract_z
_atom_site_occupancy
_atom_site_U_iso_or_equiv
Tm1 Tm+3 0 0.3215 0.75 1 0.0
Tm2 Tm+3 0.9043 0.5399 0.5835 1 0.0
F9 F-1 0.7112 0.7821 0.8807 1 0.0
F6 F-1 0.3594 0.9961 0.7267 1 0.0
F3 F-1 0.6796 0.7001 0.7621 1 0.0
F4 F-1 0.4524 0.2691 0.9644 1 0.0
F13 F-1 0.3786 0.2286 0.8477 1 0.0
F5 F-1 0.3952 0.0899 0.6034 1 0.0
F10 F-1 0.5833 0.4973 0.9327 1 0.0
Au3 Au+3 0.2853 0.1398 0.671 1 0.0
Au1 Au+3 0.1085 0.157 0.0102 1 0.0
F7 F-1 0.8622 0.6978 0.0533 1 0.0
F1 F-1 0 0.5 0 1 0.0
F11 F-1 0.5773 0.3708 0.7988 1 0.0
F8 F-1 0.4461 0.9143 0.8365 1 0.0
F12 F-1 0.2805 0.5019 0.8721 1 0.0
Au2 Au+3 0.427 0.4317 0.8346 1 0.0
F2 F-1 0.5188 0.6295 0.6787 1 0.0
F14 F-1 0.7627 0.4239 0.0101 1 0.0
